data_4505366
loop_
_publ_author_name
'Sidhu, Paul S.'
'Enright, Gary D.'
'Udachin, Konstantin A.'
'Ripmeester, John A.'

_publ_section_title
;
 Polymorphism and Structure in a Pentamorphic Guest&#x2212;Host
 Material:&#x2009; The Tris(5-acetyl-3-thienyl) Methane (TATM) Inclusion
 Compound with 1,3-Dichloropropane
;
_journal_issue 6
_journal_name_full 'Crystal Growth &amp; Design'
_journal_page_first 1249
_journal_paper_doi 10.1021/cg049765z
_journal_volume 4
_journal_year 2004
_chemical_formula_sum 'C61.5 H57 Cl3 O9 S9'
_chemical_formula_weight 1334.96
_chemical_name_systematic
;tris (5-acetyl-3-thienyl) methane (TATM) /1,3-dichloropropane inclusion compound  
 ? 
;
_space_group_IT_number 2
_symmetry_cell_setting triclinic
_symmetry_space_group_name_Hall '-P 1'
_symmetry_space_group_name_H-M 'P -1'
_atom_sites_solution_hydrogens geom
_atom_sites_solution_primary direct
_atom_sites_solution_secondary difmap
_audit_creation_method SHELXL-97
_cell_angle_alpha 102.71(2)
_cell_angle_beta 103.947(15)
_cell_angle_gamma 91.35(2)
_cell_formula_units_Z 2
_cell_length_a 12.684(2)
_cell_length_b 12.704(4)
_cell_length_c 20.572(4)
_cell_measurement_temperature 125(2)
_cell_volume 3128.1(13)
_computing_structure_refinement 'SHELXL-97 (Sheldrick, 1997)'
_computing_structure_solution 'SHELXS-97 (Sheldrick, 1990)'
_diffrn_ambient_temperature 125(2)
_diffrn_measured_fraction_theta_full 0.979
_diffrn_measured_fraction_theta_max 0.979
_diffrn_radiation_monochromator graphite
_diffrn_radiation_source 'fine-focus sealed tube'
_diffrn_radiation_type MoK\a
_diffrn_radiation_wavelength 0.71073
_diffrn_reflns_av_R_equivalents 0.0269
_diffrn_reflns_av_sigmaI/netI 0.0320
_diffrn_reflns_limit_h_max 17
_diffrn_reflns_limit_h_min -17
_diffrn_reflns_limit_k_max 16
_diffrn_reflns_limit_k_min -17
_diffrn_reflns_limit_l_max 28
_diffrn_reflns_limit_l_min -28
_diffrn_reflns_number 39053
_diffrn_reflns_theta_full 29.59
_diffrn_reflns_theta_max 29.59
_diffrn_reflns_theta_min 1.05
_exptl_absorpt_coefficient_mu 0.502
_exptl_absorpt_correction_type multi-scan
_exptl_absorpt_process_details sadabs
_exptl_crystal_density_diffrn 1.417
_exptl_crystal_density_method 'not measured'
_exptl_crystal_F_000 1386
_exptl_crystal_size_max 0.40
_exptl_crystal_size_mid 0.30
_exptl_crystal_size_min 0.25
_refine_diff_density_max 0.751
_refine_diff_density_min -0.855
_refine_diff_density_rms 0.071
_refine_ls_extinction_method none
_refine_ls_goodness_of_fit_ref 1.013
_refine_ls_hydrogen_treatment mixed
_refine_ls_matrix_type full
_refine_ls_number_parameters 876
_refine_ls_number_reflns 17220
_refine_ls_number_restraints 21
_refine_ls_restrained_S_all 1.066
_refine_ls_R_factor_all 0.0672
_refine_ls_R_factor_gt 0.0483
_refine_ls_shift/su_max 0.069
_refine_ls_shift/su_mean 0.001
_refine_ls_structure_factor_coef Fsqd
_refine_ls_weighting_details 'calc w=1/[\s^2^(Fo^2^)+(0.0693P)^2^+2.1327P] where P=(Fo^2^+2Fc^2^)/3'
_refine_ls_weighting_scheme calc
_refine_ls_wR_factor_gt 0.1230
_refine_ls_wR_factor_ref 0.1353
_reflns_number_gt 13327
_reflns_number_total 17220
_reflns_threshold_expression >2sigma(I)
_cod_data_source_file cg049765zsi20040710_014615.cif
_cod_data_source_block form_1
_cod_depositor_comments
;
The following automatic conversions were performed:

'_exptl_absorpt_correction_type' value 'multiscan' changed to
'multi-scan' according to
/home/saulius/struct/CIF-dictionaries/cif_core.dic dictionary named
'cif_core.dic' version 2.4.1 from 2010-06-29.

Automatic conversion script
Id: cif_fix_values 1715 2011-07-08 13:25:40Z adriana 
;
_cod_original_cell_volume 3128.1(12)
_cod_original_sg_symbol_H-M P-1
_cod_original_formula_sum 'C61.50 H57 Cl3 O9 S9'
_cod_database_code 4505366

loop_
_symmetry_equiv_pos_as_xyz
'x, y, z'
'-x, -y, -z'

loop_
_atom_site_label
_atom_site_type_symbol
_atom_site_fract_x
_atom_site_fract_y
_atom_site_fract_z
_atom_site_U_iso_or_equiv
_atom_site_adp_type
_atom_site_occupancy
_atom_site_symmetry_multiplicity
_atom_site_calc_flag
_atom_site_refinement_flags
_atom_site_disorder_assembly
_atom_site_disorder_group
S3' S 0.42000(2) 0.59923(2) 0.429353(17) 0.02849(7) Uani 1 1 d . . .
S2' S 0.38517(3) 1.00599(3) 0.259898(16) 0.03110(7) Uani 1 1 d . . .
S1' S 0.86316(2) 0.82624(3) 0.402210(17) 0.03395(8) Uani 1 1 d . . .
O3' O 0.19259(7) 0.58597(7) 0.44432(5) 0.0344(2) Uani 1 1 d . . .
C8' C 0.49713(8) 0.94962(9) 0.36712(6) 0.0228(3) Uani 1 1 d . . .
C17' C 0.37500(9) 0.79272(9) 0.42139(6) 0.0232(3) Uani 1 1 d . . .
O2' O 0.40060(9) 1.23895(8) 0.26646(6) 0.0457(3) Uani 1 1 d . . .
C2' C 0.66053(9) 0.84828(9) 0.39513(6) 0.0240(3) Uani 1 1 d . . .
O1' O 0.91181(8) 0.71175(10) 0.27463(6) 0.0472(3) Uani 1 1 d . . .
C1' C 0.55655(8) 0.88216(9) 0.41525(6) 0.0229(3) Uani 1 1 d . . .
C16' C 0.32854(9) 0.69771(9) 0.42772(6) 0.0226(2) Uani 1 1 d . . .
C18' C 0.21767(9) 0.67248(10) 0.43290(6) 0.0253(3) Uani 1 1 d . . .
C11' C 0.51283(9) 1.06491(9) 0.38160(6) 0.0252(3) Uani 1 1 d . . .
C9' C 0.42880(10) 0.90847(10) 0.30350(6) 0.0271(3) Uani 1 1 d . . .
C15' C 0.51913(9) 0.68559(10) 0.42142(6) 0.0279(3) Uani 1 1 d . . .
C5' C 0.66583(9) 0.79050(10) 0.32809(6) 0.0273(3) Uani 1 1 d . . .
C4' C 0.77144(9) 0.77364(10) 0.32448(6) 0.0270(3) Uani 1 1 d . . .
C12' C 0.45377(11) 1.21932(11) 0.31999(7) 0.0348(3) Uani 1 1 d . . .
C10' C 0.45772(9) 1.10664(10) 0.32745(6) 0.0265(3) Uani 1 1 d . . .
C14' C 0.48513(8) 0.78646(9) 0.41798(6) 0.0229(3) Uani 1 1 d . . .
C6' C 0.81446(10) 0.72177(11) 0.26604(7) 0.0335(3) Uani 1 1 d . . .
C3' C 0.76158(9) 0.87190(11) 0.43978(6) 0.0293(3) Uani 1 1 d . . .
C19' C 0.13600(10) 0.75431(11) 0.42278(7) 0.0330(3) Uani 1 1 d . . .
H19D H 0.0851 0.7506 0.4514 0.049 Uiso 1 1 calc R . .
H19E H 0.0956 0.7390 0.3742 0.049 Uiso 1 1 calc R . .
H19F H 0.1738 0.8269 0.4360 0.049 Uiso 1 1 calc R . .
C7' C 0.73712(13) 0.68478(18) 0.19650(9) 0.0570(5) Uani 1 1 d . . .
H7D H 0.7755 0.6441 0.1642 0.085 Uiso 1 1 calc R . .
H7E H 0.7085 0.7478 0.1801 0.085 Uiso 1 1 calc R . .
H7F H 0.6767 0.6381 0.1996 0.085 Uiso 1 1 calc R . .
C13' C 0.51774(13) 1.30730(12) 0.37844(9) 0.0453(4) Uani 1 1 d . . .
H13D H 0.4828 1.3752 0.3778 0.068 Uiso 1 1 calc R . .
H13E H 0.5921 1.3167 0.3735 0.068 Uiso 1 1 calc R . .
H13F H 0.5202 1.2875 0.4222 0.068 Uiso 1 1 calc R . .
S2* S 0.12204(2) 1.09470(2) 0.101258(16) 0.02882(7) Uani 1 1 d . . .
S3* S 0.06828(3) 0.56265(3) -0.072864(17) 0.03282(8) Uani 1 1 d . . .
S1* S 0.55398(3) 0.83363(3) 0.073272(18) 0.03772(9) Uani 1 1 d . . .
O2* O -0.10474(7) 1.12064(8) 0.11297(5) 0.0349(2) Uani 1 1 d . . .
O1* O 0.60797(8) 0.85705(10) -0.05412(6) 0.0473(3) Uani 1 1 d . . .
C17* C 0.20030(10) 0.59398(10) 0.04673(6) 0.0275(3) Uani 1 1 d . . .
C14* C 0.18155(9) 0.69828(9) 0.03476(6) 0.0239(3) Uani 1 1 d . . .
C1* C 0.24190(9) 0.80094(9) 0.08409(6) 0.0238(3) Uani 1 1 d . . .
C2* C 0.34929(9) 0.82051(9) 0.06681(6) 0.0244(3) Uani 1 1 d . . .
C11* C 0.06344(9) 0.89481(10) 0.08825(6) 0.0252(3) Uani 1 1 d . . .
C5* C 0.35860(9) 0.83804(10) 0.00190(6) 0.0269(3) Uani 1 1 d . . .
C16* C 0.14479(10) 0.51190(10) -0.00709(6) 0.0295(3) Uani 1 1 d . . .
C8* C 0.17515(9) 0.89803(9) 0.08667(6) 0.0239(3) Uani 1 1 d . . .
C4* C 0.46461(10) 0.84555(10) -0.00256(7) 0.0287(3) Uani 1 1 d . . .
C9* C 0.21598(9) 1.00186(10) 0.09286(6) 0.0268(3) Uani 1 1 d . . .
C15* C 0.11083(10) 0.69303(10) -0.02821(7) 0.0293(3) Uani 1 1 d . . .
C3* C 0.44886(10) 0.81644(11) 0.10972(7) 0.0317(3) Uani 1 1 d . . .
C6* C 0.50937(10) 0.85459(10) -0.06088(7) 0.0326(3) Uani 1 1 d . . .
C18* C 0.14345(12) 0.39404(11) -0.01468(8) 0.0386(3) Uani 1 1 d . . .
O3* O 0.09211(10) 0.33290(9) -0.06817(6) 0.0485(3) Uani 1 1 d . . .
C10* C 0.02353(9) 0.99489(10) 0.09595(6) 0.0252(3) Uani 1 1 d . . .
C12* C -0.08605(10) 1.02507(10) 0.09994(6) 0.0278(3) Uani 1 1 d . . .
C13* C -0.17357(10) 0.93589(12) 0.08664(8) 0.0380(4) Uani 1 1 d . . .
H13G H -0.2342 0.9648 0.1049 0.057 Uiso 1 1 calc R . .
H13H H -0.1440 0.8789 0.1094 0.057 Uiso 1 1 calc R . .
H13I H -0.1997 0.9057 0.0369 0.057 Uiso 1 1 calc R . .
C7* C 0.43293(12) 0.85750(13) -0.12838(8) 0.0435(4) Uani 1 1 d . . .
H7G H 0.4739 0.8814 -0.1580 0.065 Uiso 1 1 calc R . .
H7H H 0.3777 0.9080 -0.1204 0.065 Uiso 1 1 calc R . .
H7I H 0.3972 0.7850 -0.1509 0.065 Uiso 1 1 calc R . .
C19* C 0.20844(16) 0.35240(13) 0.04495(9) 0.0547(5) Uani 1 1 d . . .
H19G H 0.1920 0.2740 0.0361 0.082 Uiso 1 1 calc R . .
H19H H 0.1891 0.3881 0.0873 0.082 Uiso 1 1 calc R . .
H19I H 0.2864 0.3681 0.0501 0.082 Uiso 1 1 calc R . .
S1 S -0.24511(2) 0.39685(3) 0.261541(19) 0.03715(9) Uani 1 1 d . . .
S3 S 0.24815(2) 0.23919(2) 0.406235(15) 0.02625(7) Uani 1 1 d . . .
S2 S 0.19211(2) 0.63997(2) 0.232583(16) 0.02693(7) Uani 1 1 d . . .
O2 O 0.41740(7) 0.65972(7) 0.21602(5) 0.0338(2) Uani 1 1 d . . .
C9 C 0.09590(9) 0.55182(9) 0.24206(6) 0.0249(3) Uani 1 1 d . . .
C8 C 0.13378(9) 0.45253(9) 0.24695(6) 0.0219(2) Uani 1 1 d . . .
C2 C -0.04046(9) 0.38588(9) 0.26894(6) 0.0234(3) Uani 1 1 d . . .
C14 C 0.12745(8) 0.29163(9) 0.30023(6) 0.0217(2) Uani 1 1 d . . .
C5 C -0.04767(9) 0.45186(9) 0.33311(6) 0.0240(3) Uani 1 1 d . . .
O3 O 0.23756(8) 0.00411(7) 0.39957(5) 0.0356(2) Uani 1 1 d . . .
C15 C 0.19862(9) 0.33527(9) 0.36266(6) 0.0251(3) Uani 1 1 d . . .
C17 C 0.11304(9) 0.17724(10) 0.28777(6) 0.0252(3) Uani 1 1 d . . .
O1 O -0.29469(7) 0.52865(9) 0.38593(6) 0.0440(3) Uani 1 1 d . . .
C11 C 0.24445(9) 0.44953(9) 0.24380(6) 0.0242(3) Uani 1 1 d . . .
C16 C 0.17339(9) 0.13669(9) 0.34054(6) 0.0249(3) Uani 1 1 d . . .
C1 C 0.06533(9) 0.35563(9) 0.25083(6) 0.0223(2) Uani 1 1 d . . .
C4 C -0.15352(9) 0.46493(9) 0.33691(6) 0.0258(3) Uani 1 1 d . . .
C10 C 0.28728(9) 0.54533(9) 0.23595(6) 0.0238(3) Uani 1 1 d . . .
C12 C 0.39652(10) 0.57389(10) 0.22994(6) 0.0286(3) Uani 1 1 d . . .
C13 C 0.48181(11) 0.49591(12) 0.24232(9) 0.0461(4) Uani 1 1 d . . .
H13A H 0.5419 0.5121 0.2228 0.069 Uiso 1 1 calc R . .
H13B H 0.4498 0.4219 0.2203 0.069 Uiso 1 1 calc R . .
H13C H 0.5095 0.5028 0.2920 0.069 Uiso 1 1 calc R . .
C3 C -0.14139(10) 0.35012(11) 0.22598(7) 0.0320(3) Uani 1 1 d . . .
C19 C 0.11072(14) -0.06243(11) 0.29028(8) 0.0423(4) Uani 1 1 d . . .
H19A H 0.1343 -0.1335 0.2961 0.063 Uiso 1 1 calc R . .
H19B H 0.1189 -0.0518 0.2459 0.063 Uiso 1 1 calc R . .
H19C H 0.0341 -0.0588 0.2915 0.063 Uiso 1 1 calc R . .
C18 C 0.17960(10) 0.02462(10) 0.34751(7) 0.0304(3) Uani 1 1 d . . .
C6 C -0.19618(10) 0.52486(10) 0.39359(7) 0.0301(3) Uani 1 1 d . . .
C7 C -0.11727(11) 0.57649(11) 0.46073(7) 0.0354(3) Uani 1 1 d . . .
H7A H -0.1440 0.6441 0.4817 0.053 Uiso 1 1 calc R . .
H7B H -0.0461 0.5920 0.4527 0.053 Uiso 1 1 calc R . .
H7C H -0.1101 0.5271 0.4918 0.053 Uiso 1 1 calc R . .
H1* H 0.2573(11) 0.7876(11) 0.1284(7) 0.025(3) Uiso 1 1 d . . .
H1' H 0.5763(10) 0.9276(10) 0.4610(6) 0.016(3) Uiso 1 1 d . . .
H11' H 0.5473(10) 1.1033(11) 0.4202(7) 0.019(3) Uiso 1 1 d . . .
H1 H 0.0503(10) 0.3086(10) 0.2070(6) 0.015(3) Uiso 1 1 d . . .
H17 H 0.0704(12) 0.1361(12) 0.2510(7) 0.031(4) Uiso 1 1 d . . .
H11 H 0.2843(10) 0.3897(11) 0.2478(6) 0.019(3) Uiso 1 1 d . . .
H15 H 0.2219(11) 0.4098(12) 0.3819(7) 0.027(4) Uiso 1 1 d . . .
H5' H 0.6080(12) 0.7675(12) 0.2915(8) 0.033(4) Uiso 1 1 d . . .
H5* H 0.2992(12) 0.8446(12) -0.0333(7) 0.030(4) Uiso 1 1 d . . .
H15' H 0.5912(12) 0.6616(12) 0.4211(8) 0.033(4) Uiso 1 1 d . . .
H102 H 0.2847(11) 1.0257(12) 0.0921(7) 0.028(4) Uiso 1 1 d . . .
H17' H 0.3405(12) 0.8541(12) 0.4213(7) 0.032(4) Uiso 1 1 d . . .
H5 H 0.0104(12) 0.4814(12) 0.3676(7) 0.031(4) Uiso 1 1 d . . .
H17* H 0.2458(14) 0.5837(14) 0.0886(9) 0.047(5) Uiso 1 1 d . . .
H11* H 0.0248(12) 0.8330(13) 0.0837(8) 0.033(4) Uiso 1 1 d . . .
H3* H 0.4620(13) 0.8036(13) 0.1555(8) 0.039(4) Uiso 1 1 d . . .
H9' H 0.4026(12) 0.8326(12) 0.2808(7) 0.030(4) Uiso 1 1 d . . .
H3' H 0.7770(13) 0.9081(13) 0.4860(8) 0.037(4) Uiso 1 1 d . . .
H9 H 0.0233(13) 0.5783(13) 0.2432(8) 0.037(4) Uiso 1 1 d . . .
H3 H -0.1545(14) 0.3061(15) 0.1817(9) 0.053(5) Uiso 1 1 d . . .
H15* H 0.0803(13) 0.7509(13) -0.0507(8) 0.039(4) Uiso 1 1 d . . .
Cl1 Cl 0.01947(3) 0.89661(4) 0.56667(2) 0.04141(11) Uani 0.8718(7) 1 d PD A 1
C101 C 0.08931(14) 0.79575(13) 0.60622(9) 0.0425(4) Uani 0.8718(7) 1 d PD A 1
H10A H 0.0617 0.7895 0.6464 0.051 Uiso 0.8718(7) 1 calc PR A 1
H10B H 0.0741 0.7246 0.5729 0.051 Uiso 0.8718(7) 1 calc PR A 1
C102 C 0.21031(15) 0.82481(16) 0.62923(10) 0.0474(5) Uani 0.8718(7) 1 d PD A 1
H10C H 0.2380 0.8228 0.5879 0.057 Uiso 0.8718(7) 1 calc PR A 1
H10D H 0.2452 0.7688 0.6519 0.057 Uiso 0.8718(7) 1 calc PR A 1
C103 C 0.24540(12) 0.93413(15) 0.67807(8) 0.0403(4) Uani 0.8718(7) 1 d PD A 1
H10E H 0.2168 0.9916 0.6546 0.048 Uiso 0.8718(7) 1 calc PR A 1
H10F H 0.3260 0.9451 0.6913 0.048 Uiso 0.8718(7) 1 calc PR A 1
Cl2 Cl 0.19682(4) 0.94465(6) 0.75341(3) 0.06872(18) Uani 0.8718(7) 1 d PD A 1
Cl3 Cl 0.0309(3) 0.8656(3) 0.57422(18) 0.0582(6) Uiso 0.1282(7) 1 d PD A 2
C104 C 0.1180(4) 0.8920(10) 0.6717(3) 0.060 Uiso 0.1282(7) 1 d PD A 2
H10G H 0.1262 0.9694 0.6960 0.072 Uiso 0.1282(7) 1 calc PR A 2
H10H H 0.0891 0.8473 0.6984 0.072 Uiso 0.1282(7) 1 calc PR A 2
C105 C 0.2214(5) 0.8527(6) 0.6536(7) 0.060 Uiso 0.1282(7) 1 d PD A 2
H10I H 0.2038 0.8114 0.6050 0.072 Uiso 0.1282(7) 1 calc PR A 2
H10J H 0.2532 0.8035 0.6831 0.072 Uiso 0.1282(7) 1 calc PR A 2
C106 C 0.3043(6) 0.9468(7) 0.6637(3) 0.060 Uiso 0.1282(7) 1 d PD A 2
H10K H 0.2762 0.9980 0.6349 0.072 Uiso 0.1282(7) 1 calc PR A 2
H10L H 0.3742 0.9223 0.6550 0.072 Uiso 0.1282(7) 1 calc PR A 2
Cl4 Cl 0.3155(3) 1.0022(3) 0.75278(17) 0.0582(6) Uiso 0.1282(7) 1 d PD A 2
Cl5 Cl 0.46799(9) 0.56972(10) -0.09527(5) 0.0739(3) Uani 0.50 1 d PD B -3
C201 C 0.4066(2) 0.5460(3) -0.03055(13) 0.0757(15) Uani 0.50 1 d PD B -3
H20A H 0.3612 0.6061 -0.0187 0.091 Uiso 0.50 1 calc PR B -3
H20B H 0.3581 0.4783 -0.0487 0.091 Uiso 0.50 1 calc PR B -3
C202 C 0.4910(3) 0.5366(2) 0.03461(15) 0.0864(15) Uani 0.50 1 d PD B -3
H20C H 0.5457 0.5996 0.0495 0.104 Uiso 0.50 1 calc PR B -3
H20D H 0.4546 0.5369 0.0721 0.104 Uiso 0.50 1 calc PR B -3
C203 C 0.5474(3) 0.4333(2) 0.02137(16) 0.0699(14) Uani 0.50 1 d PD B -3
H20E H 0.5848 0.4334 -0.0157 0.084 Uiso 0.50 1 calc PR B -3
H20F H 0.4927 0.3702 0.0060 0.084 Uiso 0.50 1 calc PR B -3
Cl6 Cl 0.64291(8) 0.42255(8) 0.09683(5) 0.0617(3) Uani 0.50 1 d PD B -3

loop_
_atom_site_aniso_label
_atom_site_aniso_U_11
_atom_site_aniso_U_22
_atom_site_aniso_U_33
_atom_site_aniso_U_23
_atom_site_aniso_U_13
_atom_site_aniso_U_12
S3' 0.02416(11) 0.02388(12) 0.04228(14) 0.01249(11) 0.01277(10) 0.00689(10)
S2' 0.03346(14) 0.03119(14) 0.02943(13) 0.00929(11) 0.00675(11) 0.00935(11)
S1' 0.01826(11) 0.04765(17) 0.03815(15) 0.01367(13) 0.00730(11) 0.00962(11)
O3' 0.0289(4) 0.0293(4) 0.0487(5) 0.0125(4) 0.0141(4) -0.0003(3)
C8' 0.0181(4) 0.0243(5) 0.0288(5) 0.0081(4) 0.0091(4) 0.0044(4)
C17' 0.0196(4) 0.0253(5) 0.0277(5) 0.0087(4) 0.0089(4) 0.0053(4)
O2' 0.0556(6) 0.0392(5) 0.0522(5) 0.0242(4) 0.0188(4) 0.0175(4)
C2' 0.0188(4) 0.0251(5) 0.0319(5) 0.0117(4) 0.0088(4) 0.0035(4)
O1' 0.0329(4) 0.0644(6) 0.0498(5) 0.0137(5) 0.0188(4) 0.0225(4)
C1' 0.0174(4) 0.0247(5) 0.0282(5) 0.0075(4) 0.0074(4) 0.0030(4)
C16' 0.0198(4) 0.0219(5) 0.0275(5) 0.0067(4) 0.0076(4) 0.0042(4)
C18' 0.0223(4) 0.0271(5) 0.0278(5) 0.0064(4) 0.0085(4) 0.0018(4)
C11' 0.0208(4) 0.0245(5) 0.0339(5) 0.0091(4) 0.0116(4) 0.0041(4)
C9' 0.0263(5) 0.0257(5) 0.0303(5) 0.0083(4) 0.0073(4) 0.0056(4)
C15' 0.0203(4) 0.0296(5) 0.0388(6) 0.0134(4) 0.0116(4) 0.0066(4)
C5' 0.0205(4) 0.0294(5) 0.0340(5) 0.0084(4) 0.0094(4) 0.0041(4)
C4' 0.0232(5) 0.0263(5) 0.0359(5) 0.0127(4) 0.0107(4) 0.0062(4)
C12' 0.0371(5) 0.0281(5) 0.0475(6) 0.0138(5) 0.0213(5) 0.0117(5)
C10' 0.0261(5) 0.0244(5) 0.0335(5) 0.0085(4) 0.0135(4) 0.0061(4)
C14' 0.0179(4) 0.0268(5) 0.0272(5) 0.0100(4) 0.0079(4) 0.0037(4)
C6' 0.0308(5) 0.0351(6) 0.0406(6) 0.0134(5) 0.0153(5) 0.0113(5)
C3' 0.0213(5) 0.0379(6) 0.0315(5) 0.0125(5) 0.0076(4) 0.0073(4)
C19' 0.0226(5) 0.0356(6) 0.0475(6) 0.0163(5) 0.0153(4) 0.0065(4)
C7' 0.0383(7) 0.0852(13) 0.0431(8) -0.0004(8) 0.0158(6) 0.0068(8)
C13' 0.0461(7) 0.0274(6) 0.0648(9) 0.0105(6) 0.0185(7) 0.0049(6)
S2* 0.02921(12) 0.02387(12) 0.03566(14) 0.00694(11) 0.01272(10) -0.00010(10)
S3* 0.03218(14) 0.03241(14) 0.03043(14) 0.00361(12) 0.00557(11) -0.00608(12)
S1* 0.02017(12) 0.05341(19) 0.04056(16) 0.01366(14) 0.00760(11) -0.00285(13)
O2* 0.0339(4) 0.0300(4) 0.0432(5) 0.0081(4) 0.0143(4) 0.0068(4)
O1* 0.0297(4) 0.0657(7) 0.0494(5) 0.0116(5) 0.0183(4) -0.0101(4)
C17* 0.0267(5) 0.0280(5) 0.0294(5) 0.0071(4) 0.0099(4) -0.0001(4)
C14* 0.0210(4) 0.0251(5) 0.0270(5) 0.0058(4) 0.0091(4) -0.0012(4)
C1* 0.0213(4) 0.0254(5) 0.0254(5) 0.0065(4) 0.0066(4) -0.0002(4)
C2* 0.0207(4) 0.0239(5) 0.0295(5) 0.0060(4) 0.0080(4) -0.0004(4)
C11* 0.0230(5) 0.0247(5) 0.0269(5) 0.0029(4) 0.0076(4) -0.0032(4)
C5* 0.0232(5) 0.0257(5) 0.0339(5) 0.0075(4) 0.0105(4) 0.0016(4)
C16* 0.0299(5) 0.0282(5) 0.0330(5) 0.0075(4) 0.0132(4) -0.0017(4)
C8* 0.0231(4) 0.0256(5) 0.0230(5) 0.0042(4) 0.0076(4) -0.0010(4)
C4* 0.0246(5) 0.0283(5) 0.0346(6) 0.0082(4) 0.0098(4) -0.0007(4)
C9* 0.0236(5) 0.0279(5) 0.0305(5) 0.0072(4) 0.0097(4) -0.0005(4)
C15* 0.0272(5) 0.0286(5) 0.0315(5) 0.0074(4) 0.0065(4) -0.0017(4)
C3* 0.0228(5) 0.0400(6) 0.0326(6) 0.0094(5) 0.0072(4) -0.0007(5)
C6* 0.0329(5) 0.0273(5) 0.0405(6) 0.0071(5) 0.0158(5) -0.0036(5)
C18* 0.0449(6) 0.0277(6) 0.0478(7) 0.0072(5) 0.0223(5) -0.0025(5)
O3* 0.0599(6) 0.0305(5) 0.0525(6) -0.0017(4) 0.0210(5) -0.0102(5)
C10* 0.0232(4) 0.0267(5) 0.0259(5) 0.0049(4) 0.0082(4) -0.0013(4)
C12* 0.0252(5) 0.0301(6) 0.0282(5) 0.0055(4) 0.0079(4) 0.0031(4)
C13* 0.0259(5) 0.0344(6) 0.0520(8) 0.0027(6) 0.0134(5) 0.0004(5)
C7* 0.0416(6) 0.0533(8) 0.0449(7) 0.0205(6) 0.0198(5) 0.0088(6)
C19* 0.0742(10) 0.0320(7) 0.0629(9) 0.0161(6) 0.0218(8) 0.0067(7)
S1 0.01733(11) 0.05070(19) 0.04198(16) 0.00846(14) 0.00658(11) 0.00578(12)
S3 0.02484(12) 0.02683(12) 0.02864(12) 0.00918(10) 0.00690(10) 0.00592(10)
S2 0.02797(12) 0.02284(12) 0.03434(13) 0.00977(10) 0.01295(10) 0.00595(10)
O2 0.0305(4) 0.0303(4) 0.0448(5) 0.0143(3) 0.0132(3) -0.0019(3)
C9 0.0233(4) 0.0258(5) 0.0290(5) 0.0090(4) 0.0102(4) 0.0060(4)
C8 0.0212(4) 0.0239(5) 0.0229(4) 0.0075(4) 0.0081(4) 0.0049(4)
C2 0.0197(4) 0.0238(5) 0.0296(5) 0.0104(4) 0.0077(4) 0.0042(4)
C14 0.0175(4) 0.0234(5) 0.0274(5) 0.0076(4) 0.0097(4) 0.0042(4)
C5 0.0196(4) 0.0238(5) 0.0325(5) 0.0107(4) 0.0099(4) 0.0044(4)
O3 0.0425(4) 0.0327(4) 0.0401(4) 0.0168(3) 0.0178(4) 0.0161(4)
C15 0.0232(4) 0.0237(5) 0.0306(5) 0.0089(4) 0.0087(4) 0.0038(4)
C17 0.0234(4) 0.0251(5) 0.0289(5) 0.0064(4) 0.0100(4) 0.0032(4)
O1 0.0267(4) 0.0541(6) 0.0583(6) 0.0154(5) 0.0210(4) 0.0167(4)
C11 0.0211(4) 0.0255(5) 0.0295(5) 0.0108(4) 0.0088(4) 0.0063(4)
C16 0.0253(4) 0.0250(5) 0.0286(5) 0.0079(4) 0.0125(4) 0.0057(4)
C1 0.0202(4) 0.0231(5) 0.0262(5) 0.0079(4) 0.0087(4) 0.0038(4)
C4 0.0207(4) 0.0256(5) 0.0351(5) 0.0121(4) 0.0097(4) 0.0059(4)
C10 0.0205(4) 0.0261(5) 0.0280(5) 0.0094(4) 0.0090(4) 0.0049(4)
C12 0.0236(5) 0.0328(6) 0.0311(5) 0.0107(4) 0.0072(4) 0.0007(4)
C13 0.0251(5) 0.0480(7) 0.0779(9) 0.0361(6) 0.0169(6) 0.0087(5)
C3 0.0217(5) 0.0396(6) 0.0341(6) 0.0076(5) 0.0067(4) 0.0044(5)
C19 0.0578(8) 0.0244(6) 0.0451(7) 0.0078(5) 0.0137(6) 0.0042(6)
C18 0.0366(5) 0.0256(5) 0.0362(5) 0.0100(4) 0.0193(4) 0.0098(4)
C6 0.0269(5) 0.0285(5) 0.0433(6) 0.0162(4) 0.0173(4) 0.0099(4)
C7 0.0361(5) 0.0342(6) 0.0415(6) 0.0079(5) 0.0212(5) 0.0057(5)
Cl1 0.02916(16) 0.0532(2) 0.04130(19) 0.01074(17) 0.00800(14) 0.00440(16)
C101 0.0464(8) 0.0325(7) 0.0510(9) 0.0107(6) 0.0167(7) -0.0045(7)
C102 0.0467(8) 0.0485(9) 0.0520(9) 0.0152(7) 0.0180(7) 0.0117(7)
C103 0.0273(6) 0.0571(9) 0.0395(7) 0.0141(7) 0.0114(6) 0.0049(6)
Cl2 0.0510(2) 0.1175(5) 0.0398(2) 0.0153(3) 0.01735(18) 0.0166(3)
Cl5 0.0848(6) 0.0789(7) 0.0617(5) 0.0082(5) 0.0332(4) -0.0006(5)
C201 0.0467(18) 0.083(3) 0.093(3) 0.003(2) 0.0255(19) -0.0098(19)
C202 0.106(3) 0.080(2) 0.101(3) 0.049(2) 0.050(2) 0.031(2)
C203 0.084(3) 0.055(2) 0.065(2) 0.0162(18) 0.004(2) 0.011(2)
Cl6 0.0709(5) 0.0498(4) 0.0641(5) 0.0057(4) 0.0230(4) 0.0089(4)

loop_
_atom_type_symbol
_atom_type_description
_atom_type_scat_dispersion_real
_atom_type_scat_dispersion_imag
_atom_type_scat_source
C C 0.0033 0.0016 'International Tables Vol C Tables 4.2.6.8 and 6.1.1.4'
H H 0.0000 0.0000 'International Tables Vol C Tables 4.2.6.8 and 6.1.1.4'
O O 0.0106 0.0060 'International Tables Vol C Tables 4.2.6.8 and 6.1.1.4'
S S 0.1246 0.1234 'International Tables Vol C Tables 4.2.6.8 and 6.1.1.4'
Cl Cl 0.1484 0.1585 'International Tables Vol C Tables 4.2.6.8 and 6.1.1.4'

loop_
_geom_angle_atom_site_label_1
_geom_angle_atom_site_label_2
_geom_angle_atom_site_label_3
_geom_angle
C15' S3' C16' 91.36(6)
C9' S2' C10' 91.48(6)
C3' S1' C4' 91.78(6)
C9' C8' C11' 111.48(11)
C9' C8' C1' 125.06(10)
C11' C8' C1' 123.32(9)
C16' C17' C14' 113.16(10)
C3' C2' C5' 111.86(11)
C3' C2' C1' 123.12(11)
C5' C2' C1' 125.01(9)
C14' C1' C2' 112.43(10)
C14' C1' C8' 112.85(9)
C2' C1' C8' 109.24(10)
C17' C16' C18' 129.35(11)
C17' C16' S3' 111.21(9)
C18' C16' S3' 119.44(9)
O3' C18' C16' 120.63(11)
O3' C18' C19' 120.97(11)
C16' C18' C19' 118.39(11)
C10' C11' C8' 112.47(10)
C8' C9' S2' 113.06(9)
C14' C15' S3' 112.97(9)
C4' C5' C2' 112.12(10)
C5' C4' C6' 130.46(11)
C5' C4' S1' 111.60(9)
C6' C4' S1' 117.92(9)
O2' C12' C10' 119.90(11)
O2' C12' C13' 121.65(13)
C10' C12' C13' 118.44(12)
C11' C10' C12' 130.31(11)
C11' C10' S2' 111.49(9)
C12' C10' S2' 118.20(9)
C15' C14' C17' 111.30(11)
C15' C14' C1' 125.18(10)
C17' C14' C1' 123.42(10)
O1' C6' C4' 119.88(12)
O1' C6' C7' 121.36(14)
C4' C6' C7' 118.75(12)
C2' C3' S1' 112.63(10)
C9* S2* C10* 91.37(6)
C15* S3* C16* 91.65(6)
C3* S1* C4* 91.72(6)
C16* C17* C14* 113.14(11)
C15* C14* C17* 111.68(10)
C15* C14* C1* 125.55(11)
C17* C14* C1* 122.55(10)
C8* C1* C2* 113.03(10)
C8* C1* C14* 113.73(9)
C2* C1* C14* 108.67(10)
C3* C2* C5* 111.76(11)
C3* C2* C1* 123.87(12)
C5* C2* C1* 124.23(10)
C10* C11* C8* 112.99(11)
C4* C5* C2* 112.84(11)
C17* C16* C18* 129.64(12)
C17* C16* S3* 111.12(10)
C18* C16* S3* 119.24(9)
C9* C8* C11* 111.20(11)
C9* C8* C1* 124.52(11)
C11* C8* C1* 124.12(11)
C5* C4* C6* 130.44(12)
C5* C4* S1* 111.03(10)
C6* C4* S1* 118.41(9)
C8* C9* S2* 112.97(9)
C14* C15* S3* 112.41(10)
C2* C3* S1* 112.65(11)
O1* C6* C4* 119.67(12)
O1* C6* C7* 121.05(14)
C4* C6* C7* 119.26(12)
O3* C18* C16* 120.23(14)
O3* C18* C19* 121.92(14)
C16* C18* C19* 117.84(12)
C11* C10* C12* 129.44(11)
C11* C10* S2* 111.46(9)
C12* C10* S2* 119.10(9)
O2* C12* C10* 120.35(11)
O2* C12* C13* 121.63(12)
C10* C12* C13* 118.01(11)
C3 S1 C4 91.45(6)
C15 S3 C16 91.51(6)
C9 S2 C10 91.63(6)
C8 C9 S2 112.69(9)
C9 C8 C11 111.43(11)
C9 C8 C1 124.85(10)
C11 C8 C1 123.62(10)
C3 C2 C5 111.76(11)
C3 C2 C1 123.77(11)
C5 C2 C1 124.44(9)
C15 C14 C17 111.51(11)
C15 C14 C1 125.54(10)
C17 C14 C1 122.87(9)
C4 C5 C2 112.77(10)
C14 C15 S3 112.70(9)
C16 C17 C14 113.16(10)
C10 C11 C8 113.00(10)
C17 C16 C18 129.64(10)
C17 C16 S3 111.12(9)
C18 C16 S3 119.23(9)
C2 C1 C8 112.77(10)
C2 C1 C14 109.92(10)
C8 C1 C14 112.67(9)
C5 C4 C6 130.04(10)
C5 C4 S1 111.28(9)
C6 C4 S1 118.68(8)
C11 C10 C12 129.56(11)
C11 C10 S2 111.25(9)
C12 C10 S2 119.19(9)
O2 C12 C10 120.69(12)
O2 C12 C13 121.29(12)
C10 C12 C13 118.02(12)
C2 C3 S1 112.73(10)
O3 C18 C16 120.25(11)
O3 C18 C19 121.86(12)
C16 C18 C19 117.86(11)
O1 C6 C4 119.85(11)
O1 C6 C7 121.42(12)
C4 C6 C7 118.69(11)
C102 C101 Cl1 111.08(13)
C101 C102 C103 115.25(15)
C102 C103 Cl2 111.09(14)
C105 C104 Cl3 94.7(5)
C104 C105 C106 111.2(7)
C105 C106 Cl4 97.7(6)
C202 C201 Cl5 112.2(2)
C203 C202 C201 110.5(2)
C202 C203 Cl6 110.1(2)

loop_
_geom_bond_atom_site_label_1
_geom_bond_atom_site_label_2
_geom_bond_distance
S3' C15' 1.7099(14)
S3' C16' 1.7263(12)
S2' C9' 1.7110(14)
S2' C10' 1.7203(12)
S1' C3' 1.7065(14)
S1' C4' 1.7185(12)
O3' C18' 1.2237(16)
C8' C9' 1.3668(15)
C8' C11' 1.4281(17)
C8' C1' 1.5256(17)
C17' C16' 1.3762(17)
C17' C14' 1.4186(16)
O2' C12' 1.2250(18)
C2' C3' 1.3674(15)
C2' C5' 1.4306(17)
C2' C1' 1.5190(16)
O1' C6' 1.2183(16)
C1' C14' 1.5181(17)
C16' C18' 1.4690(16)
C18' C19' 1.4965(18)
C11' C10' 1.3829(18)
C15' C14' 1.3728(17)
C5' C4' 1.3786(17)
C4' C6' 1.4704(19)
C12' C10' 1.4736(19)
C12' C13' 1.500(2)
C6' C7' 1.495(2)
S2* C9* 1.7079(13)
S2* C10* 1.7261(13)
S3* C15* 1.7111(13)
S3* C16* 1.7230(14)
S1* C3* 1.7112(15)
S1* C4* 1.7323(13)
O2* C12* 1.2261(16)
O1* C6* 1.2235(16)
C17* C16* 1.3750(16)
C17* C14* 1.4153(18)
C14* C15* 1.3734(17)
C14* C1* 1.5209(15)
C1* C8* 1.5110(17)
C1* C2* 1.5166(17)
C2* C3* 1.3650(16)
C2* C5* 1.4325(19)
C11* C10* 1.3705(18)
C11* C8* 1.4250(17)
C5* C4* 1.3722(17)
C16* C18* 1.4701(19)
C8* C9* 1.3734(17)
C4* C6* 1.470(2)
C6* C7* 1.498(2)
C18* O3* 1.2219(17)
C18* C19* 1.511(2)
C10* C12* 1.4670(17)
C12* C13* 1.4995(19)
S1 C3 1.7112(14)
S1 C4 1.7308(12)
S3 C15 1.7130(13)
S3 C16 1.7236(12)
S2 C9 1.7110(13)
S2 C10 1.7241(13)
O2 C12 1.2252(17)
C9 C8 1.3759(17)
C8 C11 1.4219(16)
C8 C1 1.5172(17)
C2 C3 1.3700(16)
C2 C5 1.4242(17)
C2 C1 1.5131(16)
C14 C15 1.3697(15)
C14 C17 1.4184(17)
C14 C1 1.5239(16)
C5 C4 1.3754(16)
O3 C18 1.2278(16)
C17 C16 1.3762(17)
O1 C6 1.2247(15)
C11 C10 1.3784(17)
C16 C18 1.4641(18)
C4 C6 1.4714(18)
C10 C12 1.4647(17)
C12 C13 1.4985(19)
C19 C18 1.5028(18)
C6 C7 1.4978(18)
Cl1 C101 1.8038(19)
C101 C102 1.504(2)
C102 C103 1.509(3)
C103 Cl2 1.7813(19)
Cl3 C104 1.994(6)
C104 C105 1.515(8)
C105 C106 1.517(8)
C106 Cl4 1.783(6)
Cl5 C201 1.771(3)
C201 C202 1.531(3)
C202 C203 1.513(4)
C203 Cl6 1.758(3)
